data_4029846
loop_
_publ_author_name
'Kretschmer, Claudia'
'Dittmann, Gertrud'
'Beck, Johannes'

_publ_section_title
;
 Macrocyclic bis(ureas) as ligands for anion complexation.
;
_journal_name_full 'Beilstein journal of organic chemistry'
_journal_page_first 1834
_journal_page_last 1839
_journal_paper_doi 10.3762/bjoc.10.193
_journal_volume 10
_journal_year 2014
_chemical_formula_moiety 'C42 H36 Br1 N5 O2'
_chemical_formula_sum 'C42 H40 Br N5 O2'
_chemical_formula_weight 726.70
_chemical_name_systematic
;
Tetraethylammonium-cyclo-bis(butadiynyldiphenylurea)-bromide complex 
;
_space_group_IT_number 14
_symmetry_cell_setting monoclinic
_symmetry_space_group_name_Hall '-P 2ybc'
_symmetry_space_group_name_H-M 'P 1 21/c 1'
_atom_sites_solution_hydrogens geom
_atom_sites_solution_primary direct
_atom_sites_solution_secondary difmap
_audit_creation_method SHELXL-97
_cell_angle_alpha 90.00
_cell_angle_beta 125.548(3)
_cell_angle_gamma 90.00
_cell_formula_units_Z 4
_cell_length_a 12.7152(6)
_cell_length_b 17.5556(8)
_cell_length_c 20.5472(8)
_cell_measurement_reflns_used 7920
_cell_measurement_temperature 293(2)
_cell_measurement_theta_max 25.35
_cell_measurement_theta_min 2.91
_cell_volume 3731.8(3)
_computing_cell_refinement 'HKL Scalepack (Otwinowski & Minor 1997)'
_computing_data_collection 'Collect (Bruker AXS BV, 1997-2004)'
_computing_data_reduction 'HKL Denzo and Scalepack (Otwinowski & Minor'
_computing_molecular_graphics 'Ortep-3 for Windows (Farrugia, 1997)'
_computing_publication_material 'WinGX publication routines (Farrugia, 1999)'
_computing_structure_refinement 'SHELXL-97 (Sheldrick, 1997)'
_computing_structure_solution 'SHELXS-97 (Sheldrick, 1990)'
_diffrn_ambient_temperature 293(2)
_diffrn_detector_area_resol_mean 9
_diffrn_measured_fraction_theta_full 0.994
_diffrn_measured_fraction_theta_max 0.994
_diffrn_measurement_device_type KappaCCD
_diffrn_measurement_method 'CCD rotation images, thick slices'
_diffrn_radiation_monochromator graphite
_diffrn_radiation_source 'fine-focus sealed tube'
_diffrn_radiation_type MoK\a
_diffrn_radiation_wavelength 0.71073
_diffrn_reflns_av_R_equivalents 0.1425
_diffrn_reflns_av_sigmaI/netI 0.1014
_diffrn_reflns_limit_h_max 15
_diffrn_reflns_limit_h_min -15
_diffrn_reflns_limit_k_max 21
_diffrn_reflns_limit_k_min -21
_diffrn_reflns_limit_l_max 24
_diffrn_reflns_limit_l_min -22
_diffrn_reflns_number 32096
_diffrn_reflns_theta_full 25.40
_diffrn_reflns_theta_max 25.40
_diffrn_reflns_theta_min 3.04
_exptl_absorpt_coefficient_mu 1.144
_exptl_absorpt_correction_T_max 0.9225
_exptl_absorpt_correction_T_min 0.8719
_exptl_absorpt_correction_type multi-scan
_exptl_absorpt_process_details
;
Department of Chemistry
University of Anywhere
Sometown
Somewhere, UK
;
_exptl_crystal_colour colourless
_exptl_crystal_density_diffrn 1.293
_exptl_crystal_density_method 'not measured'
_exptl_crystal_description prism
_exptl_crystal_F_000 1512
_exptl_crystal_size_max 0.122
_exptl_crystal_size_mid 0.112
_exptl_crystal_size_min 0.04
_refine_diff_density_max 0.326
_refine_diff_density_min -0.301
_refine_diff_density_rms 0.055
_refine_ls_extinction_method none
_refine_ls_goodness_of_fit_ref 1.005
_refine_ls_hydrogen_treatment mixed
_refine_ls_matrix_type full
_refine_ls_number_parameters 535
_refine_ls_number_reflns 6837
_refine_ls_number_restraints 0
_refine_ls_restrained_S_all 1.005
_refine_ls_R_factor_all 0.1654
_refine_ls_R_factor_gt 0.0617
_refine_ls_shift/su_max 0.000
_refine_ls_shift/su_mean 0.000
_refine_ls_structure_factor_coef Fsqd
_refine_ls_weighting_details 'calc w=1/[\s^2^(Fo^2^)+(0.0573P)^2^+1.5843P] where P=(Fo^2^+2Fc^2^)/3'
_refine_ls_weighting_scheme calc
_refine_ls_wR_factor_gt 0.1230
_refine_ls_wR_factor_ref 0.1628
_reflns_number_gt 3078
_reflns_number_total 6837
_reflns_threshold_expression >2sigma(I)
_cod_data_source_file 1860-5397-10-193-S2.cif
_cod_data_source_block 3
_cod_depositor_comments 'Adding full bibliography for 4029844--4029847.cif.'
_cod_original_sg_symbol_H-M P21/c
_cod_database_code 4029846

loop_
_symmetry_equiv_pos_as_xyz
'x, y, z'
'-x, y+1/2, -z+1/2'
'-x, -y, -z'
'x, -y-1/2, z-1/2'

loop_
_atom_site_label
_atom_site_type_symbol
_atom_site_fract_x
_atom_site_fract_y
_atom_site_fract_z
_atom_site_U_iso_or_equiv
_atom_site_adp_type
_atom_site_occupancy
_atom_site_symmetry_multiplicity
_atom_site_calc_flag
_atom_site_refinement_flags
Br1 Br 0.03151(5) -0.00112(4) 0.28080(3) 0.0708(2) Uani 1 1 d .
O1 O 0.0863(4) 0.1731(2) 0.5090(2) 0.0762(12) Uani 1 1 d .
O2 O -0.0193(4) -0.1221(2) 0.0321(2) 0.0791(12) Uani 1 1 d .
N1 N -0.0302(5) 0.0892(3) 0.4054(3) 0.0600(13) Uani 1 1 d .
N2 N 0.1579(4) 0.1408(3) 0.4334(3) 0.0572(12) Uani 1 1 d .
N3 N 0.1002(5) -0.1025(3) 0.1664(3) 0.0633(15) Uani 1 1 d .
N4 N -0.0924(5) -0.0382(3) 0.0825(3) 0.0642(14) Uani 1 1 d .
C1 C 0.0740(5) 0.1370(3) 0.4543(3) 0.0564(14) Uani 1 1 d .
C2 C -0.1271(5) 0.0700(3) 0.4155(3) 0.0559(14) Uani 1 1 d .
C3 C -0.1054(6) 0.0715(3) 0.4900(4) 0.0646(16) Uani 1 1 d .
C4 C -0.2042(6) 0.0521(4) 0.4970(4) 0.0747(18) Uani 1 1 d .
C5 C -0.3218(7) 0.0308(4) 0.4311(4) 0.085(2) Uani 1 1 d .
C6 C -0.3439(7) 0.0268(4) 0.3578(4) 0.082(2) Uani 1 1 d .
C7 C -0.2472(5) 0.0485(3) 0.3488(3) 0.0618(15) Uani 1 1 d .
C8 C -0.2718(5) 0.0464(4) 0.2718(4) 0.0673(16) Uani 1 1 d .
C9 C -0.2844(5) 0.0439(4) 0.2097(4) 0.0663(16) Uani 1 1 d .
C10 C -0.2937(5) 0.0369(3) 0.1390(4) 0.0675(16) Uani 1 1 d .
C11 C -0.2975(5) 0.0300(3) 0.0801(3) 0.0677(16) Uani 1 1 d .
C12 C -0.3010(5) 0.0239(3) 0.0093(3) 0.0656(16) Uani 1 1 d .
C13 C -0.4074(7) 0.0540(4) -0.0621(4) 0.0778(19) Uani 1 1 d .
C14 C -0.4151(7) 0.0504(4) -0.1315(4) 0.081(2) Uani 1 1 d .
C15 C -0.3181(7) 0.0160(4) -0.1305(4) 0.0792(19) Uani 1 1 d .
C16 C -0.2074(6) -0.0146(3) -0.0610(3) 0.0731(18) Uani 1 1 d .
C17 C -0.2006(5) -0.0103(3) 0.0104(3) 0.0614(15) Uani 1 1 d .
C18 C -0.0046(5) -0.0898(3) 0.0893(3) 0.0600(15) Uani 1 1 d .
C19 C 0.2031(6) -0.1504(3) 0.1908(3) 0.0616(15) Uani 1 1 d .
C20 C 0.1940(7) -0.2122(3) 0.1436(4) 0.0717(17) Uani 1 1 d .
C21 C 0.3004(8) -0.2572(4) 0.1701(5) 0.088(2) Uani 1 1 d .
C22 C 0.4130(10) -0.2459(4) 0.2417(5) 0.098(3) Uani 1 1 d .
C23 C 0.4266(7) -0.1863(4) 0.2902(4) 0.0806(19) Uani 1 1 d .
C24 C 0.3225(5) -0.1380(3) 0.2649(3) 0.0603(14) Uani 1 1 d .
C25 C 0.3381(5) -0.0761(4) 0.3142(3) 0.0629(15) Uani 1 1 d .
C26 C 0.3494(5) -0.0227(4) 0.3546(3) 0.0620(16) Uani 1 1 d .
C27 C 0.3609(5) 0.0406(4) 0.3974(3) 0.0643(15) Uani 1 1 d .
C28 C 0.3685(5) 0.0984(4) 0.4323(3) 0.0633(15) Uani 1 1 d .
C29 C 0.3711(6) 0.1679(3) 0.4681(3) 0.0601(15) Uani 1 1 d .
C30 C 0.4784(6) 0.2170(4) 0.5009(4) 0.0765(19) Uani 1 1 d .
C31 C 0.4790(8) 0.2857(4) 0.5334(5) 0.088(2) Uani 1 1 d .
C32 C 0.3750(7) 0.3067(4) 0.5329(4) 0.082(2) Uani 1 1 d .
C33 C 0.2713(7) 0.2602(4) 0.5010(4) 0.0660(17) Uani 1 1 d .
C34 C 0.2672(5) 0.1895(3) 0.4691(3) 0.0565(14) Uani 1 1 d .
N5 N 0.0664(5) 0.2389(3) 0.1882(3) 0.0740(14) Uani 1 1 d .
C35 C -0.0328(10) 0.2482(8) 0.1038(5) 0.204(7) Uani 1 1 d .
H35A H 0.0088 0.2596 0.0777 0.245 Uiso 1 1 calc R
H35B H -0.0847 0.2921 0.0969 0.245 Uiso 1 1 calc R
C36 C -0.1185(15) 0.1844(11) 0.0631(7) 0.311(12) Uani 1 1 d .
H36A H -0.1287 0.1571 0.0996 0.467 Uiso 1 1 calc R
H36B H -0.0827 0.1511 0.0436 0.467 Uiso 1 1 calc R
H36C H -0.2012 0.2026 0.0189 0.467 Uiso 1 1 calc R
C37 C 0.1364(11) 0.3145(5) 0.2153(7) 0.161(4) Uani 1 1 d .
H37A H 0.1730 0.3222 0.1854 0.193 Uiso 1 1 calc R
H37B H 0.0708 0.3534 0.1973 0.193 Uiso 1 1 calc R
C38 C 0.2346(15) 0.3309(8) 0.2953(9) 0.288(11) Uani 1 1 d .
H38A H 0.2024 0.3244 0.3271 0.431 Uiso 1 1 calc R
H38B H 0.2630 0.3825 0.2996 0.431 Uiso 1 1 calc R
H38C H 0.3060 0.2969 0.3140 0.431 Uiso 1 1 calc R
C39 C 0.0050(12) 0.2155(9) 0.2284(6) 0.201(6) Uani 1 1 d .
H39A H -0.0198 0.1627 0.2136 0.241 Uiso 1 1 calc R
H39B H 0.0739 0.2155 0.2852 0.241 Uiso 1 1 calc R
C40 C -0.0947(18) 0.2489(11) 0.2211(12) 0.316(13) Uani 1 1 d .
H40A H -0.0649 0.2912 0.2573 0.474 Uiso 1 1 calc R
H40B H -0.1376 0.2129 0.2335 0.474 Uiso 1 1 calc R
H40C H -0.1541 0.2667 0.1672 0.474 Uiso 1 1 calc R
C41 C 0.1656(13) 0.1800(6) 0.2093(12) 0.280(11) Uani 1 1 d .
H41A H 0.2146 0.1775 0.2672 0.336 Uiso 1 1 calc R
H41B H 0.1155 0.1334 0.1902 0.336 Uiso 1 1 calc R
C42 C 0.2482(13) 0.1689(10) 0.1974(10) 0.303(12) Uani 1 1 d .
H42A H 0.2280 0.1982 0.1520 0.455 Uiso 1 1 calc R
H42B H 0.2501 0.1158 0.1872 0.455 Uiso 1 1 calc R
H42C H 0.3311 0.1841 0.2437 0.455 Uiso 1 1 calc R
H3 H -0.018(5) 0.087(3) 0.537(3) 0.053(14) Uiso 1 1 d .
H4 H -0.199(6) 0.062(4) 0.545(4) 0.11(2) Uiso 1 1 d .
H5 H -0.392(5) 0.024(3) 0.434(3) 0.054(15) Uiso 1 1 d .
H6 H -0.430(7) 0.017(4) 0.309(4) 0.11(2) Uiso 1 1 d .
H13 H -0.471(6) 0.071(3) -0.056(3) 0.08(2) Uiso 1 1 d .
H14 H -0.494(6) 0.072(3) -0.175(4) 0.09(2) Uiso 1 1 d .
H15 H -0.311(5) 0.014(3) -0.178(3) 0.075(16) Uiso 1 1 d .
H16 H -0.130(5) -0.040(2) -0.056(3) 0.042(12) Uiso 1 1 d .
H20 H 0.096(5) -0.219(3) 0.089(3) 0.069(16) Uiso 1 1 d .
H21 H 0.287(6) -0.299(4) 0.135(4) 0.11(2) Uiso 1 1 d .
H22 H 0.476(6) -0.273(3) 0.265(3) 0.07(2) Uiso 1 1 d .
H23 H 0.511(6) -0.171(3) 0.338(3) 0.080(19) Uiso 1 1 d .
H30 H 0.554(6) 0.198(3) 0.497(3) 0.10(2) Uiso 1 1 d .
H31 H 0.557(6) 0.313(3) 0.554(3) 0.081(19) Uiso 1 1 d .
H32 H 0.374(5) 0.351(3) 0.558(3) 0.08(2) Uiso 1 1 d .
H33 H 0.212(5) 0.273(3) 0.504(3) 0.047(16) Uiso 1 1 d .
HN1 H -0.038(6) 0.073(3) 0.367(3) 0.07(2) Uiso 1 1 d .
HN2 H 0.161(6) 0.100(3) 0.406(4) 0.09(2) Uiso 1 1 d .
HN3 H 0.096(5) -0.083(3) 0.194(3) 0.05(2) Uiso 1 1 d .
HN4 H -0.084(6) -0.027(3) 0.123(4) 0.08(2) Uiso 1 1 d .

loop_
_atom_site_aniso_label
_atom_site_aniso_U_11
_atom_site_aniso_U_22
_atom_site_aniso_U_33
_atom_site_aniso_U_23
_atom_site_aniso_U_13
_atom_site_aniso_U_12
Br1 0.0552(3) 0.0923(4) 0.0637(3) -0.0164(3) 0.0338(2) -0.0001(3)
O1 0.087(3) 0.080(3) 0.086(3) -0.024(2) 0.064(2) -0.015(2)
O2 0.078(3) 0.099(3) 0.065(2) -0.019(2) 0.044(2) -0.004(2)
N1 0.054(3) 0.075(4) 0.060(3) -0.010(3) 0.038(3) 0.000(2)
N2 0.056(3) 0.060(3) 0.066(3) -0.010(2) 0.041(2) -0.008(2)
N3 0.066(4) 0.072(4) 0.058(3) -0.010(3) 0.039(3) 0.002(3)
N4 0.060(3) 0.081(4) 0.051(3) 0.001(3) 0.032(3) 0.004(3)
C1 0.055(3) 0.056(4) 0.065(3) -0.005(3) 0.039(3) 0.001(3)
C2 0.051(3) 0.067(4) 0.063(3) 0.000(3) 0.041(3) 0.004(3)
C3 0.057(4) 0.077(4) 0.066(4) 0.004(3) 0.039(3) 0.008(3)
C4 0.075(5) 0.093(5) 0.073(4) 0.007(4) 0.053(4) 0.004(4)
C5 0.061(4) 0.132(6) 0.087(5) -0.002(4) 0.056(4) -0.002(4)
C6 0.060(4) 0.117(6) 0.080(5) -0.005(4) 0.047(4) -0.007(4)
C7 0.055(3) 0.070(4) 0.073(4) 0.001(3) 0.045(3) 0.001(3)
C8 0.055(4) 0.086(4) 0.067(4) -0.006(3) 0.038(3) -0.002(3)
C9 0.053(3) 0.077(4) 0.073(4) -0.003(3) 0.039(3) -0.003(3)
C10 0.050(3) 0.077(4) 0.064(4) -0.002(3) 0.027(3) 0.003(3)
C11 0.055(4) 0.082(4) 0.054(3) 0.005(3) 0.024(3) 0.004(3)
C12 0.059(4) 0.079(4) 0.055(3) 0.003(3) 0.030(3) -0.003(3)
C13 0.064(4) 0.098(5) 0.063(4) 0.007(3) 0.033(4) -0.001(4)
C14 0.069(5) 0.100(5) 0.059(4) -0.001(4) 0.029(4) -0.012(4)
C15 0.087(5) 0.095(5) 0.057(4) 0.002(3) 0.042(4) -0.017(4)
C16 0.077(4) 0.080(5) 0.055(3) 0.001(3) 0.035(3) -0.026(3)
C17 0.061(3) 0.071(4) 0.049(3) 0.002(3) 0.030(3) -0.010(3)
C18 0.049(3) 0.071(4) 0.061(4) -0.007(3) 0.033(3) -0.015(3)
C19 0.070(4) 0.059(4) 0.075(4) -0.002(3) 0.052(3) -0.001(3)
C20 0.079(5) 0.059(4) 0.085(4) -0.003(3) 0.052(4) -0.005(3)
C21 0.098(6) 0.069(5) 0.101(5) -0.012(4) 0.059(5) 0.001(4)
C22 0.101(7) 0.076(5) 0.106(6) -0.003(5) 0.053(5) 0.028(5)
C23 0.075(5) 0.074(5) 0.084(5) 0.004(4) 0.041(4) 0.010(4)
C24 0.058(4) 0.069(4) 0.057(3) -0.001(3) 0.035(3) 0.005(3)
C25 0.041(3) 0.081(4) 0.061(4) 0.006(3) 0.027(3) 0.003(3)
C26 0.046(3) 0.075(5) 0.060(3) -0.007(3) 0.029(3) 0.001(3)
C27 0.046(3) 0.082(4) 0.064(4) -0.005(3) 0.031(3) -0.002(3)
C28 0.046(3) 0.081(4) 0.065(3) 0.000(3) 0.034(3) -0.004(3)
C29 0.063(4) 0.055(4) 0.060(3) -0.008(3) 0.035(3) -0.004(3)
C30 0.056(5) 0.086(5) 0.088(4) -0.014(4) 0.043(4) -0.016(3)
C31 0.079(5) 0.072(5) 0.113(6) -0.017(4) 0.055(5) -0.028(4)
C32 0.089(6) 0.060(5) 0.096(5) -0.012(4) 0.054(4) -0.010(4)
C33 0.069(4) 0.060(4) 0.076(4) 0.004(3) 0.046(4) 0.005(4)
C34 0.053(3) 0.053(4) 0.056(3) -0.001(3) 0.028(3) 0.006(3)
N5 0.099(4) 0.055(3) 0.085(3) 0.005(3) 0.063(3) 0.005(3)
C35 0.151(9) 0.351(18) 0.079(6) 0.014(8) 0.049(6) -0.120(11)
C36 0.293(17) 0.54(3) 0.145(10) -0.159(14) 0.153(11) -0.31(2)
C37 0.162(10) 0.092(7) 0.193(11) -0.048(7) 0.082(9) -0.005(7)
C38 0.276(19) 0.188(13) 0.199(14) -0.059(12) 0.025(14) -0.034(13)
C39 0.181(12) 0.325(18) 0.116(8) 0.054(9) 0.097(8) -0.040(12)
C40 0.29(2) 0.40(3) 0.44(3) -0.23(2) 0.31(2) -0.108(18)
C41 0.154(12) 0.086(7) 0.58(3) -0.046(12) 0.200(17) -0.002(7)
C42 0.123(11) 0.35(2) 0.35(2) -0.180(17) 0.083(13) 0.049(12)

loop_
_atom_type_symbol
_atom_type_description
_atom_type_scat_dispersion_real
_atom_type_scat_dispersion_imag
_atom_type_scat_source
C C 0.0033 0.0016 'International Tables Vol C Tables 4.2.6.8 and 6.1.1.4'
Br Br -0.2901 2.4595 'International Tables Vol C Tables 4.2.6.8 and 6.1.1.4'
N N 0.0061 0.0033 'International Tables Vol C Tables 4.2.6.8 and 6.1.1.4'
O O 0.0106 0.0060 'International Tables Vol C Tables 4.2.6.8 and 6.1.1.4'
H H 0.0000 0.0000 'International Tables Vol C Tables 4.2.6.8 and 6.1.1.4'

loop_
_geom_angle_atom_site_label_1
_geom_angle_atom_site_label_2
_geom_angle_atom_site_label_3
_geom_angle
C1 N1 C2 126.2(5)
C1 N1 HN1 118(4)
C2 N1 HN1 116(4)
C1 N2 C34 125.2(5)
C1 N2 HN2 118(4)
C34 N2 HN2 114(4)
C18 N3 C19 126.7(6)
C18 N3 HN3 112(5)
C19 N3 HN3 121(5)
C18 N4 C17 125.2(5)
C18 N4 HN4 116(5)
C17 N4 HN4 118(5)
O1 C1 N2 124.1(5)
O1 C1 N1 122.6(5)
N2 C1 N1 113.3(5)
C7 C2 C3 119.5(5)
C7 C2 N1 118.6(5)
C3 C2 N1 121.9(5)
C4 C3 C2 119.9(6)
C4 C3 H3 123(3)
C2 C3 H3 118(3)
C5 C4 C3 120.1(6)
C5 C4 H4 117(4)
C3 C4 H4 122(4)
C4 C5 C6 120.9(7)
C4 C5 H5 121(3)
C6 C5 H5 118(3)
C5 C6 C7 120.0(6)
C5 C6 H6 122(4)
C7 C6 H6 117(4)
C2 C7 C6 119.6(6)
C2 C7 C8 120.6(5)
C6 C7 C8 119.8(6)
C9 C8 C7 175.9(6)
C8 C9 C10 176.2(7)
C11 C10 C9 177.8(6)
C10 C11 C12 178.3(7)
C13 C12 C17 119.8(6)
C13 C12 C11 118.5(6)
C17 C12 C11 121.8(5)
C14 C13 C12 120.9(7)
C14 C13 H13 127(4)
C12 C13 H13 112(4)
C15 C14 C13 119.2(7)
C15 C14 H14 130(4)
C13 C14 H14 111(4)
C14 C15 C16 123.3(6)
C14 C15 H15 125(3)
C16 C15 H15 111(3)
C15 C16 C17 116.9(6)
C12 C17 N4 119.5(5)
C12 C17 C16 119.9(5)
N4 C17 C16 120.5(6)
O2 C18 N3 122.8(6)
O2 C18 N4 123.1(5)
N3 C18 N4 114.2(5)
N3 C19 C24 119.7(5)
N3 C19 C20 122.4(6)
C24 C19 C20 117.9(6)
C21 C20 C19 120.0(7)
C21 C20 H20 127(3)
C19 C20 H20 113(3)
C22 C21 C20 121.7(8)
C22 C21 H21 123(4)
C20 C21 H21 115(4)
C21 C22 C23 120.4(8)
C21 C22 H22 129(4)
C23 C22 H22 111(4)
C22 C23 C24 119.8(7)
C22 C23 H23 122(3)
C24 C23 H23 117(3)
C23 C24 C19 120.1(6)
C23 C24 C25 119.4(5)
C19 C24 C25 120.4(5)
C26 C25 C24 178.5(6)
C25 C26 C27 177.0(6)
C28 C27 C26 177.2(6)
C27 C28 C29 176.3(6)
C34 C29 C30 119.5(5)
C34 C29 C28 120.6(5)
C30 C29 C28 119.9(6)
C31 C30 C29 119.8(6)
C31 C30 H30 124(3)
C29 C30 H30 116(3)
C32 C31 C30 120.0(7)
C32 C31 H31 128(4)
C30 C31 H31 112(4)
C33 C32 C31 120.5(7)
C33 C32 H32 116(4)
C31 C32 H32 123(4)
C32 C33 C34 121.7(7)
C32 C33 H33 118(4)
C34 C33 H33 120(4)
C29 C34 C33 118.4(6)
C29 C34 N2 118.9(5)
C33 C34 N2 122.6(6)
C35 N5 C41 115.5(11)
C35 N5 C39 108.9(7)
C41 N5 C39 106.0(10)
C35 N5 C37 105.0(7)
C41 N5 C37 106.5(7)
C39 N5 C37 115.1(9)
N5 C35 C36 116.6(10)
N5 C35 H35A 108.1
C36 C35 H35A 108.1
N5 C35 H35B 108.1
C36 C35 H35B 108.1
H35A C35 H35B 107.3
C35 C36 H36A 109.5
C35 C36 H36B 109.5
H36A C36 H36B 109.5
C35 C36 H36C 109.5
H36A C36 H36C 109.5
H36B C36 H36C 109.5
C38 C37 N5 123.0(12)
C38 C37 H37A 106.6
N5 C37 H37A 106.6
C38 C37 H37B 106.6
N5 C37 H37B 106.6
H37A C37 H37B 106.5
C38 C37 H16 73(2)
N5 C37 H16 137(2)
H37A C37 H16 35.6
H37B C37 H16 104.9
C37 C38 H38A 109.5
C37 C38 H38B 109.5
H38A C38 H38B 109.5
C37 C38 H38C 109.5
H38A C38 H38C 109.5
H38B C38 H38C 109.5
C40 C39 N5 126.4(14)
C40 C39 H39A 105.7
N5 C39 H39A 105.7
C40 C39 H39B 105.7
N5 C39 H39B 105.7
H39A C39 H39B 106.2
C39 C40 H40A 109.5
C39 C40 H40B 109.5
H40A C40 H40B 109.5
C39 C40 H40C 109.5
H40A C40 H40C 109.5
H40B C40 H40C 109.5
C42 C41 N5 137.1(18)
C42 C41 H41A 102.8
N5 C41 H41A 102.8
C42 C41 H41B 102.8
N5 C41 H41B 102.8
H41A C41 H41B 105.0
C41 C42 H42A 109.5
C41 C42 H42B 109.5
H42A C42 H42B 109.5
C41 C42 H42C 109.5
H42A C42 H42C 109.5
H42B C42 H42C 109.5

loop_
_geom_bond_atom_site_label_1
_geom_bond_atom_site_label_2
_geom_bond_distance
O1 C1 1.218(6)
O2 C18 1.217(6)
N1 C1 1.386(7)
N1 C2 1.403(7)
N1 HN1 0.78(6)
N2 C1 1.364(7)
N2 C34 1.419(7)
N2 HN2 0.93(6)
N3 C18 1.371(7)
N3 C19 1.382(7)
N3 HN3 0.70(5)
N4 C18 1.381(7)
N4 C17 1.399(7)
N4 HN4 0.79(6)
C2 C7 1.385(7)
C2 C3 1.390(7)
C3 C4 1.387(8)
C3 H3 0.99(5)
C4 C5 1.362(9)
C4 H4 0.97(7)
C5 C6 1.364(9)
C5 H5 0.93(5)
C6 C7 1.397(8)
C6 H6 0.98(7)
C7 C8 1.424(8)
C8 C9 1.192(8)
C9 C10 1.393(9)
C10 C11 1.188(8)
C11 C12 1.434(8)
C12 C13 1.398(8)
C12 C17 1.399(8)
C13 C14 1.373(9)
C13 H13 0.93(6)
C14 C15 1.362(9)
C14 H14 0.96(6)
C15 C16 1.405(8)
C15 H15 1.04(5)
C16 C17 1.420(7)
C19 C24 1.408(7)
C19 C20 1.414(8)
C20 C21 1.376(9)
C20 H20 1.10(5)
C21 C22 1.343(10)
C21 H21 0.97(7)
C22 C23 1.386(9)
C22 H22 0.81(5)
C23 C24 1.393(8)
C23 H23 0.98(6)
C24 C25 1.418(8)
C25 C26 1.205(8)
C26 C27 1.370(9)
C27 C28 1.216(8)
C28 C29 1.414(8)
C29 C34 1.385(8)
C29 C30 1.411(8)
C30 C31 1.378(9)
C30 H30 1.06(7)
C31 C32 1.366(10)
C31 H31 0.95(6)
C32 C33 1.352(9)
C32 H32 0.94(6)
C33 C34 1.391(8)
C33 H33 0.83(5)
N5 C35 1.442(9)
N5 C41 1.487(12)
N5 C39 1.486(11)
N5 C37 1.513(10)
C35 C36 1.442(14)
C35 H35A 0.9700
C35 H35B 0.9700
C36 H36A 0.9600
C36 H36B 0.9600
C36 H36C 0.9600
C37 C38 1.399(14)
C37 H37A 0.9700
C37 H37B 0.9700
C37 H16 1.30(4)
C38 H38A 0.9600
C38 H38B 0.9600
C38 H38C 0.9600
C39 C40 1.324(17)
C39 H39A 0.9700
C39 H39B 0.9700
C40 H40A 0.9600
C40 H40B 0.9600
C40 H40C 0.9600
C41 C42 1.224(18)
C41 H41A 0.9700
C41 H41B 0.9700
C42 H42A 0.9600
C42 H42B 0.9600
C42 H42C 0.9600

loop_
_geom_torsion_atom_site_label_1
_geom_torsion_atom_site_label_2
_geom_torsion_atom_site_label_3
_geom_torsion_atom_site_label_4
_geom_torsion
C34 N2 C1 O1 -3.1(9)
C34 N2 C1 N1 175.0(5)
C2 N1 C1 O1 -6.4(9)
C2 N1 C1 N2 175.4(5)
C1 N1 C2 C7 154.4(5)
C1 N1 C2 C3 -25.9(9)
C7 C2 C3 C4 -0.5(9)
N1 C2 C3 C4 179.9(6)
C2 C3 C4 C5 0.7(10)
C3 C4 C5 C6 1.1(11)
C4 C5 C6 C7 -3.2(11)
C3 C2 C7 C6 -1.6(9)
N1 C2 C7 C6 178.1(6)
C3 C2 C7 C8 -180.0(5)
N1 C2 C7 C8 -0.3(8)
C5 C6 C7 C2 3.4(10)
C5 C6 C7 C8 -178.2(6)
C2 C7 C8 C9 26(10)
C6 C7 C8 C9 -152(10)
C7 C8 C9 C10 44(18)
C8 C9 C10 C11 -33(25)
C9 C10 C11 C12 -93(30)
C10 C11 C12 C13 -79(22)
C10 C11 C12 C17 100(22)
C17 C12 C13 C14 0.1(10)
C11 C12 C13 C14 179.4(6)
C12 C13 C14 C15 0.9(11)
C13 C14 C15 C16 -1.8(11)
C14 C15 C16 C17 1.6(10)
C13 C12 C17 N4 178.0(5)
C11 C12 C17 N4 -1.3(9)
C13 C12 C17 C16 -0.2(9)
C11 C12 C17 C16 -179.5(5)
C18 N4 C17 C12 162.0(5)
C18 N4 C17 C16 -19.8(9)
C15 C16 C17 C12 -0.6(8)
C15 C16 C17 N4 -178.8(5)
C19 N3 C18 O2 1.5(9)
C19 N3 C18 N4 -179.4(5)
C17 N4 C18 O2 -7.1(9)
C17 N4 C18 N3 173.8(5)
C18 N3 C19 C24 156.8(6)
C18 N3 C19 C20 -22.8(9)
N3 C19 C20 C21 178.7(6)
C24 C19 C20 C21 -0.9(9)
C19 C20 C21 C22 2.4(11)
C20 C21 C22 C23 -2.2(13)
C21 C22 C23 C24 0.5(12)
C22 C23 C24 C19 1.0(10)
C22 C23 C24 C25 -178.6(7)
N3 C19 C24 C23 179.6(6)
C20 C19 C24 C23 -0.8(9)
N3 C19 C24 C25 -0.7(9)
C20 C19 C24 C25 178.9(5)
C23 C24 C25 C26 148(26)
C19 C24 C25 C26 -32(27)
C24 C25 C26 C27 -30(35)
C25 C26 C27 C28 17(22)
C26 C27 C28 C29 15(21)
C27 C28 C29 C34 70(10)
C27 C28 C29 C30 -108(10)
C34 C29 C30 C31 0.0(9)
C28 C29 C30 C31 177.9(6)
C29 C30 C31 C32 -1.0(11)
C30 C31 C32 C33 0.4(11)
C31 C32 C33 C34 1.1(11)
C30 C29 C34 C33 1.5(8)
C28 C29 C34 C33 -176.5(5)
C30 C29 C34 N2 177.7(5)
C28 C29 C34 N2 -0.2(8)
C32 C33 C34 C29 -2.0(9)
C32 C33 C34 N2 -178.2(6)
C1 N2 C34 C29 153.4(5)
C1 N2 C34 C33 -30.5(8)
C41 N5 C35 C36 65.4(15)
C39 N5 C35 C36 -53.8(16)
C37 N5 C35 C36 -177.6(12)
C35 N5 C37 C38 175.4(15)
C41 N5 C37 C38 -61.6(18)
C39 N5 C37 C38 55.6(17)
C35 N5 C39 C40 -50.0(19)
C41 N5 C39 C40 -174.9(16)
C37 N5 C39 C40 67.6(17)
C35 N5 C41 C42 62(2)
C39 N5 C41 C42 -177(2)
C37 N5 C41 C42 -54(3)
